data_7220366
loop_
_publ_author_name
'Ding, Yu-Jia'
'Li, Teng'
'Hong, Xu-Jia'
'Zhu, Li-Cai'
'Cai, Yue-Peng'
'Zhu, Si-Ming'
'Yu, Shu-Juan'

_publ_section_title
;
 Construction of four 3d--4f heterometallic pillar-layered frameworks
 containing left- and right-handed helical chains and a
 I&#x2212;chemosensor
;
_journal_issue 21
_journal_name_full CrystEngComm
_journal_page_first 3945
_journal_paper_doi 10.1039/C5CE00324E
_journal_volume 17
_journal_year 2015
_chemical_formula_sum 'C20 H28 N8 Nd2 O32 S Zn4'
_chemical_formula_weight 1474.52
_chemical_name_systematic
; 
 ? 
;
_space_group_IT_number 15
_symmetry_cell_setting monoclinic
_symmetry_space_group_name_Hall '-C 2yc'
_symmetry_space_group_name_H-M 'C 1 2/c 1'
_atom_sites_solution_hydrogens geom
_atom_sites_solution_primary direct
_atom_sites_solution_secondary difmap
_audit_creation_method SHELXL-97
_audit_update_record
;
2015-04-15 deposited with the CCDC.
2015-04-17 downloaded from the CCDC.
;
_cell_angle_alpha 90.00
_cell_angle_beta 128.9300(10)
_cell_angle_gamma 90.00
_cell_formula_units_Z 4
_cell_length_a 25.245(3)
_cell_length_b 9.6639(10)
_cell_length_c 20.026(2)
_cell_measurement_reflns_used 4811
_cell_measurement_temperature 298(2)
_cell_measurement_theta_max 28.02
_cell_measurement_theta_min 2.35
_cell_volume 3800.6(7)
_computing_structure_refinement 'SHELXL-97 (Sheldrick, 2008)'
_computing_structure_solution 'SHELXS-97 (Sheldrick, 2008)'
_diffrn_ambient_temperature 298(2)
_diffrn_measured_fraction_theta_full 0.999
_diffrn_measured_fraction_theta_max 0.999
_diffrn_measurement_device_type 'CCD area detector'
_diffrn_measurement_method 'phi and omega scans'
_diffrn_radiation_monochromator graphite
_diffrn_radiation_source 'fine-focus sealed tube'
_diffrn_radiation_type MoK\a
_diffrn_radiation_wavelength 0.71073
_diffrn_reflns_av_R_equivalents 0.0297
_diffrn_reflns_av_sigmaI/netI 0.0338
_diffrn_reflns_limit_h_max 30
_diffrn_reflns_limit_h_min -28
_diffrn_reflns_limit_k_max 11
_diffrn_reflns_limit_k_min -9
_diffrn_reflns_limit_l_max 18
_diffrn_reflns_limit_l_min -24
_diffrn_reflns_number 9478
_diffrn_reflns_theta_full 25.25
_diffrn_reflns_theta_max 25.25
_diffrn_reflns_theta_min 2.07
_exptl_absorpt_coefficient_mu 5.348
_exptl_absorpt_correction_T_max 0.5907
_exptl_absorpt_correction_T_min 0.3858
_exptl_absorpt_correction_type multi-scan
_exptl_absorpt_process_details 'SADABS (Sheldrick, 1996)'
_exptl_crystal_colour 'light red'
_exptl_crystal_density_diffrn 2.577
_exptl_crystal_density_method 'not measured'
_exptl_crystal_description block
_exptl_crystal_F_000 2864
_exptl_crystal_size_max 0.22
_exptl_crystal_size_mid 0.17
_exptl_crystal_size_min 0.11
_refine_diff_density_max 1.259
_refine_diff_density_min -0.860
_refine_diff_density_rms 0.143
_refine_ls_extinction_method none
_refine_ls_goodness_of_fit_ref 1.072
_refine_ls_hydrogen_treatment mixed
_refine_ls_matrix_type full
_refine_ls_number_parameters 303
_refine_ls_number_reflns 3449
_refine_ls_number_restraints 0
_refine_ls_restrained_S_all 1.072
_refine_ls_R_factor_all 0.0326
_refine_ls_R_factor_gt 0.0287
_refine_ls_shift/su_max 0.002
_refine_ls_shift/su_mean 0.000
_refine_ls_structure_factor_coef Fsqd
_refine_ls_weighting_details 'calc w=1/[\s^2^(Fo^2^)+(0.0417P)^2^+17.6220P] where P=(Fo^2^+2Fc^2^)/3'
_refine_ls_weighting_scheme calc
_refine_ls_wR_factor_gt 0.0768
_refine_ls_wR_factor_ref 0.0791
_reflns_number_gt 3113
_reflns_number_total 3449
_reflns_threshold_expression >2sigma(I)
_cod_data_source_file c5ce00324e1.cif
_cod_data_source_block c
_cod_depositor_comments
;
The following automatic conversions were performed:

'_symmetry_cell_setting' value 'Monoclinic' changed to 'monoclinic'
according to
/usr/data/users/saulius/crontab/automatic-downloads/rss-feeds/RSC/lib/dictionaries/cif_core.dic
dictionary named 'cif_core.dic' version 2.4.2 from 2011-04-26.

Automatic conversion script
Id: cif_fix_values 3271 2015-04-21 07:52:19Z andrius 

 Adding full bibliography for 7220366--7220369.cif.
;
_cod_original_sg_symbol_H-M C2/c
_cod_database_code 7220366

loop_
_symmetry_equiv_pos_as_xyz
'x, y, z'
'-x, y, -z+1/2'
'x+1/2, y+1/2, z'
'-x+1/2, y+1/2, -z+1/2'
'-x, -y, -z'
'x, -y, z-1/2'
'-x+1/2, -y+1/2, -z'
'x+1/2, -y+1/2, z-1/2'

loop_
_atom_site_label
_atom_site_type_symbol
_atom_site_fract_x
_atom_site_fract_y
_atom_site_fract_z
_atom_site_U_iso_or_equiv
_atom_site_adp_type
_atom_site_occupancy
_atom_site_symmetry_multiplicity
_atom_site_calc_flag
_atom_site_refinement_flags
Nd1 Nd 1.013811(12) 0.60165(2) 0.418603(15) 0.01393(10) Uani 1 1 d .
Zn1 Zn 0.78399(3) 0.52463(6) 0.18067(3) 0.01676(14) Uani 1 1 d .
Zn2 Zn 1.13756(3) 0.03045(6) 0.43986(4) 0.02012(15) Uani 1 1 d .
C6 C 1.1081(2) 0.3075(5) 0.4679(3) 0.0185(10) Uani 1 1 d .
C7 C 1.1437(2) 0.3247(5) 0.4312(3) 0.0175(10) Uani 1 1 d .
O5 O 1.09897(19) 0.1832(4) 0.4791(2) 0.0282(8) Uani 1 1 d .
N3 N 1.1697(2) 0.2086(4) 0.4226(2) 0.0185(9) Uani 1 1 d .
C8 C 1.1981(2) 0.2513(5) 0.3886(3) 0.0196(10) Uani 1 1 d .
H8 H 1.2198 0.1924 0.3758 0.024 Uiso 1 1 calc R
O6 O 1.08987(19) 0.4096(4) 0.4875(2) 0.0257(8) Uani 1 1 d .
O9 O 1.04782(19) -0.0186(4) 0.3234(2) 0.0320(9) Uani 1 1 d .
O10 O 1.0365(2) 0.1595(4) 0.2301(3) 0.0378(10) Uani 1 1 d .
S1 S 1.0000 0.07579(18) 0.2500 0.0248(4) Uani 1 2 d S
C10 C 1.1372(2) 0.5835(5) 0.3849(3) 0.0198(10) Uani 1 1 d .
C9 C 1.1573(2) 0.4366(5) 0.4014(3) 0.0170(10) Uani 1 1 d .
N4 N 1.1923(2) 0.3889(4) 0.3744(3) 0.0185(9) Uani 1 1 d .
O7 O 1.0971(2) 0.6314(4) 0.3953(3) 0.0326(9) Uani 1 1 d .
O8 O 1.16095(19) 0.6539(4) 0.3557(2) 0.0251(8) Uani 1 1 d .
C4 C 0.8286(2) 0.3492(5) 0.3292(3) 0.0148(9) Uani 1 1 d .
C5 C 0.8880(2) 0.4354(5) 0.3605(3) 0.0143(9) Uani 1 1 d .
O4 O 0.88137(16) 0.5288(3) 0.3113(2) 0.0183(7) Uani 1 1 d .
N2 N 0.77101(19) 0.3710(4) 0.2449(2) 0.0175(8) Uani 1 1 d .
O3 O 0.94570(16) 0.4167(3) 0.4336(2) 0.0180(7) Uani 1 1 d .
C3 C 0.7261(2) 0.2765(5) 0.2304(3) 0.0198(10) Uani 1 1 d .
H3 H 0.6826 0.2677 0.1782 0.024 Uiso 1 1 calc R
N1 N 0.74999(19) 0.1956(4) 0.2984(2) 0.0185(8) Uani 1 1 d .
C2 C 0.8149(2) 0.2402(5) 0.3616(3) 0.0153(9) Uani 1 1 d .
C1 C 0.8540(2) 0.1661(5) 0.4446(3) 0.0156(9) Uani 1 1 d .
O1 O 0.82187(17) 0.0671(3) 0.4480(2) 0.0219(8) Uani 1 1 d .
O2 O 0.91362(16) 0.1976(4) 0.5058(2) 0.0219(7) Uani 1 1 d .
O1W O 0.9781(2) 0.4347(4) 0.2989(2) 0.0318(9) Uani 1 1 d .
O2W O 0.96079(19) 0.7580(4) 0.2962(2) 0.0313(9) Uani 1 1 d .
O3W O 0.94952(18) 0.7812(4) 0.4306(2) 0.0278(8) Uani 1 1 d .
O4W O 1.1961(2) -0.0898(4) 0.4207(3) 0.0455(11) Uani 1 1 d .
O5W O 0.9448(3) 0.0568(5) 0.3894(4) 0.0610(14) Uani 1 1 d .
O6W O 0.8253(7) 0.0157(11) 0.2260(8) 0.168(4) Uani 1 1 d .

loop_
_atom_site_aniso_label
_atom_site_aniso_U_11
_atom_site_aniso_U_22
_atom_site_aniso_U_33
_atom_site_aniso_U_23
_atom_site_aniso_U_13
_atom_site_aniso_U_12
Nd1 0.01613(15) 0.01081(15) 0.01564(15) 0.00063(9) 0.01037(12) -0.00120(9)
Zn1 0.0223(3) 0.0121(3) 0.0200(3) 0.0021(2) 0.0153(2) 0.0046(2)
Zn2 0.0269(3) 0.0126(3) 0.0198(3) 0.0024(2) 0.0142(3) -0.0015(2)
C6 0.019(2) 0.017(3) 0.020(2) 0.006(2) 0.012(2) 0.002(2)
C7 0.019(2) 0.015(2) 0.021(2) 0.0010(19) 0.013(2) 0.0023(19)
O5 0.039(2) 0.0201(19) 0.041(2) 0.0065(16) 0.0325(19) 0.0030(16)
N3 0.022(2) 0.013(2) 0.023(2) -0.0007(16) 0.0154(18) -0.0003(16)
C8 0.025(3) 0.015(2) 0.026(2) 0.003(2) 0.019(2) 0.003(2)
O6 0.035(2) 0.0201(19) 0.033(2) 0.0071(15) 0.0265(18) 0.0088(16)
O9 0.036(2) 0.0166(19) 0.0200(19) 0.0029(15) 0.0066(17) -0.0051(16)
O10 0.048(2) 0.027(2) 0.039(2) 0.0055(18) 0.028(2) -0.0036(19)
S1 0.0332(10) 0.0117(8) 0.0199(9) 0.000 0.0121(8) 0.000
C10 0.020(2) 0.018(2) 0.026(3) 0.002(2) 0.017(2) -0.0010(19)
C9 0.019(2) 0.014(2) 0.020(2) -0.0002(19) 0.013(2) -0.0011(19)
N4 0.022(2) 0.015(2) 0.023(2) 0.0003(16) 0.0160(18) 0.0004(16)
O7 0.045(2) 0.0197(19) 0.057(3) 0.0114(18) 0.044(2) 0.0100(17)
O8 0.038(2) 0.0123(17) 0.042(2) 0.0022(16) 0.0330(19) -0.0015(15)
C4 0.014(2) 0.012(2) 0.017(2) -0.0006(18) 0.0090(19) -0.0002(18)
C5 0.016(2) 0.011(2) 0.020(2) -0.0041(19) 0.013(2) -0.0015(18)
O4 0.0184(17) 0.0155(17) 0.0212(17) 0.0049(14) 0.0125(14) -0.0008(13)
N2 0.0147(19) 0.016(2) 0.018(2) 0.0028(16) 0.0086(17) -0.0006(16)
O3 0.0152(16) 0.0196(18) 0.0162(16) -0.0015(13) 0.0085(14) -0.0048(13)
C3 0.015(2) 0.022(3) 0.013(2) 0.0014(19) 0.0049(19) -0.003(2)
N1 0.018(2) 0.018(2) 0.019(2) 0.0007(17) 0.0112(17) -0.0025(17)
C2 0.014(2) 0.015(2) 0.016(2) -0.0006(19) 0.0091(19) -0.0030(18)
C1 0.019(2) 0.012(2) 0.020(2) -0.0028(19) 0.014(2) -0.0023(19)
O1 0.0224(18) 0.0171(17) 0.0189(17) 0.0069(14) 0.0095(15) -0.0049(14)
O2 0.0178(17) 0.0203(18) 0.0185(16) -0.0013(14) 0.0070(15) -0.0077(14)
O1W 0.036(2) 0.032(2) 0.029(2) -0.0044(17) 0.0216(18) 0.0056(18)
O2W 0.037(2) 0.025(2) 0.0272(19) 0.0073(16) 0.0183(18) -0.0004(17)
O3W 0.031(2) 0.027(2) 0.036(2) 0.0049(17) 0.0260(18) 0.0066(16)
O4W 0.051(3) 0.027(2) 0.074(3) -0.015(2) 0.047(3) -0.0049(19)
O5W 0.087(4) 0.038(3) 0.082(4) 0.003(3) 0.065(3) 0.005(3)
O6W 0.244(13) 0.112(8) 0.191(10) 0.013(7) 0.158(11) -0.007(8)

loop_
_atom_type_symbol
_atom_type_description
_atom_type_scat_dispersion_real
_atom_type_scat_dispersion_imag
_atom_type_scat_source
C C 0.0033 0.0016 'International Tables Vol C Tables 4.2.6.8 and 6.1.1.4'
H H 0.0000 0.0000 'International Tables Vol C Tables 4.2.6.8 and 6.1.1.4'
N N 0.0061 0.0033 'International Tables Vol C Tables 4.2.6.8 and 6.1.1.4'
O O 0.0106 0.0060 'International Tables Vol C Tables 4.2.6.8 and 6.1.1.4'
S S 0.1246 0.1234 'International Tables Vol C Tables 4.2.6.8 and 6.1.1.4'
Zn Zn 0.2839 1.4301 'International Tables Vol C Tables 4.2.6.8 and 6.1.1.4'
Nd Nd -0.1943 3.0179 'International Tables Vol C Tables 4.2.6.8 and 6.1.1.4'

loop_
_geom_angle_atom_site_label_1
_geom_angle_atom_site_label_2
_geom_angle_atom_site_label_3
_geom_angle
_geom_angle_site_symmetry_1
_geom_angle_site_symmetry_3
O6 Nd1 O2W 142.68(12) . .
O6 Nd1 O2 104.01(12) . 5_766
O2W Nd1 O2 81.67(12) . 5_766
O6 Nd1 O7 74.08(12) . .
O2W Nd1 O7 74.30(13) . .
O2 Nd1 O7 67.84(13) 5_766 .
O6 Nd1 O3 70.92(11) . 5_766
O2W Nd1 O3 143.62(12) . 5_766
O2 Nd1 O3 74.16(11) 5_766 5_766
O7 Nd1 O3 118.86(13) . 5_766
O6 Nd1 O3W 145.30(12) . .
O2W Nd1 O3W 71.73(12) . .
O2 Nd1 O3W 70.48(12) 5_766 .
O7 Nd1 O3W 128.97(12) . .
O3 Nd1 O3W 74.73(11) 5_766 .
O6 Nd1 O1W 74.42(12) . .
O2W Nd1 O1W 78.44(13) . .
O2 Nd1 O1W 140.87(12) 5_766 .
O7 Nd1 O1W 74.45(14) . .
O3 Nd1 O1W 136.37(12) 5_766 .
O3W Nd1 O1W 131.92(12) . .
O6 Nd1 O3 75.60(11) . .
O2W Nd1 O3 123.44(11) . .
O2 Nd1 O3 139.68(11) 5_766 .
O7 Nd1 O3 143.82(11) . .
O3 Nd1 O3 67.65(12) 5_766 .
O3W Nd1 O3 87.13(11) . .
O1W Nd1 O3 78.79(12) . .
O6 Nd1 O4 113.70(11) . .
O2W Nd1 O4 74.82(11) . .
O2 Nd1 O4 140.88(11) 5_766 .
O7 Nd1 O4 131.65(12) . .
O3 Nd1 O4 108.09(10) 5_766 .
O3W Nd1 O4 72.64(11) . .
O1W Nd1 O4 63.54(11) . .
O3 Nd1 O4 48.69(10) . .
N1 Zn1 N4 161.44(16) 4_655 2_755
N1 Zn1 N2 101.46(16) 4_655 .
N4 Zn1 N2 95.04(16) 2_755 .
N1 Zn1 O4 92.37(14) 4_655 .
N4 Zn1 O4 99.65(14) 2_755 .
N2 Zn1 O4 76.95(13) . .
N1 Zn1 O8 92.37(14) 4_655 2_755
N4 Zn1 O8 74.70(14) 2_755 2_755
N2 Zn1 O8 157.88(14) . 2_755
O4 Zn1 O8 85.39(13) . 2_755
N1 Zn1 O1 75.01(13) 4_655 4_655
N4 Zn1 O1 92.18(14) 2_755 4_655
N2 Zn1 O1 106.91(14) . 4_655
O4 Zn1 O1 167.26(12) . 4_655
O8 Zn1 O1 93.23(13) 2_755 4_655
O1 Zn2 N3 127.50(15) 5_756 .
O1 Zn2 O9 125.82(14) 5_756 .
N3 Zn2 O9 106.20(15) . .
O1 Zn2 O4W 91.22(18) 5_756 .
N3 Zn2 O4W 92.06(16) . .
O9 Zn2 O4W 93.78(18) . .
O1 Zn2 O5 86.81(14) 5_756 .
N3 Zn2 O5 78.63(14) . .
O9 Zn2 O5 98.25(16) . .
O4W Zn2 O5 166.44(16) . .
O6 C6 O5 123.2(4) . .
O6 C6 C7 121.5(4) . .
O5 C6 C7 115.3(4) . .
N3 C7 C9 108.6(4) . .
N3 C7 C6 117.3(4) . .
C9 C7 C6 134.1(4) . .
C6 O5 Zn2 114.0(3) . .
C8 N3 C7 105.5(4) . .
C8 N3 Zn2 139.2(3) . .
C7 N3 Zn2 113.7(3) . .
N3 C8 N4 113.1(4) . .
N3 C8 H8 123.5 . .
N4 C8 H8 123.5 . .
C6 O6 Nd1 138.7(3) . .
S1 O9 Zn2 128.0(2) . .
O10 S1 O10 112.5(4) 2_755 .
O10 S1 O9 109.3(2) 2_755 .
O10 S1 O9 110.5(2) . .
O10 S1 O9 110.5(2) 2_755 2_755
O10 S1 O9 109.3(2) . 2_755
O9 S1 O9 104.5(3) . 2_755
O7 C10 O8 123.3(5) . .
O7 C10 C9 121.5(4) . .
O8 C10 C9 115.1(4) . .
N4 C9 C7 107.7(4) . .
N4 C9 C10 116.8(4) . .
C7 C9 C10 135.1(4) . .
C8 N4 C9 105.1(4) . .
C8 N4 Zn1 136.1(3) . 2_755
C9 N4 Zn1 118.6(3) . 2_755
C10 O7 Nd1 151.4(3) . .
C10 O8 Zn1 114.2(3) . 2_755
C2 C4 N2 107.8(4) . .
C2 C4 C5 135.9(4) . .
N2 C4 C5 116.2(4) . .
O3 C5 O4 119.4(4) . .
O3 C5 C4 122.3(4) . .
O4 C5 C4 118.2(4) . .
C5 O4 Zn1 114.5(3) . .
C5 O4 Nd1 94.3(3) . .
Zn1 O4 Nd1 148.83(14) . .
C3 N2 C4 104.9(4) . .
C3 N2 Zn1 141.2(3) . .
C4 N2 Zn1 113.7(3) . .
C5 O3 Nd1 134.8(3) . 5_766
C5 O3 Nd1 97.5(3) . .
Nd1 O3 Nd1 112.36(12) 5_766 .
N2 C3 N1 113.5(4) . .
N2 C3 H3 123.2 . .
N1 C3 H3 123.2 . .
C3 N1 C2 105.6(4) . .
C3 N1 Zn1 135.1(3) . 4_645
C2 N1 Zn1 118.9(3) . 4_645
N1 C2 C4 108.1(4) . .
N1 C2 C1 117.0(4) . .
C4 C2 C1 134.9(4) . .
O2 C1 O1 123.0(4) . .
O2 C1 C2 122.0(4) . .
O1 C1 C2 115.0(4) . .
C1 O1 Zn2 120.7(3) . 5_756
C1 O1 Zn1 113.6(3) . 4_645
Zn2 O1 Zn1 125.61(15) 5_756 4_645
C1 O2 Nd1 141.4(3) . 5_766

loop_
_geom_bond_atom_site_label_1
_geom_bond_atom_site_label_2
_geom_bond_distance
_geom_bond_site_symmetry_2
Nd1 O6 2.389(3) .
Nd1 O2W 2.442(3) .
Nd1 O2 2.434(3) 5_766
Nd1 O7 2.440(3) .
Nd1 O3 2.457(3) 5_766
Nd1 O3W 2.489(3) .
Nd1 O1W 2.538(4) .
Nd1 O3 2.625(3) .
Nd1 O4 2.695(3) .
Zn1 N1 2.023(4) 4_655
Zn1 N4 2.031(4) 2_755
Zn1 N2 2.120(4) .
Zn1 O4 2.192(3) .
Zn1 O8 2.300(3) 2_755
Zn1 O1 2.301(3) 4_655
Zn2 O1 2.021(3) 5_756
Zn2 N3 2.023(4) .
Zn2 O9 2.039(4) .
Zn2 O4W 2.096(4) .
Zn2 O5 2.170(4) .
C6 O6 1.252(6) .
C6 O5 1.269(6) .
C6 C7 1.485(6) .
C7 N3 1.365(6) .
C7 C9 1.379(7) .
N3 C8 1.328(6) .
C8 N4 1.348(6) .
C8 H8 0.9300 .
O9 S1 1.490(4) .
O10 S1 1.457(4) .
S1 O10 1.457(4) 2_755
S1 O9 1.490(4) 2_755
C10 O7 1.244(6) .
C10 O8 1.267(6) .
C10 C9 1.474(7) .
C9 N4 1.373(6) .
N4 Zn1 2.031(4) 2_755
O8 Zn1 2.300(3) 2_755
C4 C2 1.390(6) .
C4 N2 1.387(6) .
C4 C5 1.468(6) .
C5 O3 1.272(6) .
C5 O4 1.268(6) .
N2 C3 1.337(6) .
O3 Nd1 2.457(3) 5_766
C3 N1 1.341(6) .
C3 H3 0.9300 .
N1 C2 1.366(6) .
N1 Zn1 2.023(4) 4_645
C2 C1 1.478(6) .
C1 O2 1.242(5) .
C1 O1 1.284(6) .
O1 Zn2 2.021(3) 5_756
O1 Zn1 2.302(3) 4_645
O2 Nd1 2.434(3) 5_766

loop_
_geom_torsion_atom_site_label_1
_geom_torsion_atom_site_label_2
_geom_torsion_atom_site_label_3
_geom_torsion_atom_site_label_4
_geom_torsion
_geom_torsion_site_symmetry_1
_geom_torsion_site_symmetry_4
O6 C6 C7 N3 171.4(4) . .
O5 C6 C7 N3 -7.3(6) . .
O6 C6 C7 C9 -9.1(8) . .
O5 C6 C7 C9 172.2(5) . .
O6 C6 O5 Zn2 -179.3(4) . .
C7 C6 O5 Zn2 -0.6(5) . .
O1 Zn2 O5 C6 134.4(3) 5_756 .
N3 Zn2 O5 C6 5.2(3) . .
O9 Zn2 O5 C6 -99.8(3) . .
O4W Zn2 O5 C6 52.5(9) . .
C9 C7 N3 C8 0.1(5) . .
C6 C7 N3 C8 179.8(4) . .
C9 C7 N3 Zn2 -167.9(3) . .
C6 C7 N3 Zn2 11.7(5) . .
O1 Zn2 N3 C8 111.9(5) 5_756 .
O9 Zn2 N3 C8 -75.7(5) . .
O4W Zn2 N3 C8 18.8(5) . .
O5 Zn2 N3 C8 -171.1(5) . .
O1 Zn2 N3 C7 -85.8(4) 5_756 .
O9 Zn2 N3 C7 86.5(3) . .
O4W Zn2 N3 C7 -178.9(3) . .
O5 Zn2 N3 C7 -8.9(3) . .
C7 N3 C8 N4 0.0(6) . .
Zn2 N3 C8 N4 163.2(4) . .
O5 C6 O6 Nd1 -117.7(5) . .
C7 C6 O6 Nd1 63.7(7) . .
O2W Nd1 O6 C6 -29.6(6) . .
O2 Nd1 O6 C6 -124.3(5) 5_766 .
O7 Nd1 O6 C6 -62.7(5) . .
O3 Nd1 O6 C6 168.3(5) 5_766 .
O3W Nd1 O6 C6 159.9(4) . .
O1W Nd1 O6 C6 15.2(5) . .
O3 Nd1 O6 C6 97.4(5) . .
O4 Nd1 O6 C6 66.3(5) . .
O1 Zn2 O9 S1 149.7(3) 5_756 .
N3 Zn2 O9 S1 -22.8(4) . .
O4W Zn2 O9 S1 -116.0(3) . .
O5 Zn2 O9 S1 57.7(3) . .
Zn2 O9 S1 O10 -73.9(4) . 2_755
Zn2 O9 S1 O10 50.4(4) . .
Zn2 O9 S1 O9 167.8(4) . 2_755
N3 C7 C9 N4 -0.2(5) . .
C6 C7 C9 N4 -179.8(5) . .
N3 C7 C9 C10 172.2(5) . .
C6 C7 C9 C10 -7.3(10) . .
O7 C10 C9 N4 169.3(5) . .
O8 C10 C9 N4 -7.3(7) . .
O7 C10 C9 C7 -2.6(9) . .
O8 C10 C9 C7 -179.2(5) . .
N3 C8 N4 C9 -0.2(6) . .
N3 C8 N4 Zn1 -175.2(3) . 2_755
C7 C9 N4 C8 0.2(5) . .
C10 C9 N4 C8 -173.8(4) . .
C7 C9 N4 Zn1 176.3(3) . 2_755
C10 C9 N4 Zn1 2.3(6) . 2_755
O8 C10 O7 Nd1 163.8(5) . .
C9 C10 O7 Nd1 -12.5(11) . .
O6 Nd1 O7 C10 31.0(8) . .
O2W Nd1 O7 C10 -128.9(8) . .
O2 Nd1 O7 C10 143.9(8) 5_766 .
O3 Nd1 O7 C10 88.0(8) 5_766 .
O3W Nd1 O7 C10 -178.6(7) . .
O1W Nd1 O7 C10 -46.8(8) . .
O3 Nd1 O7 C10 -3.1(9) . .
O4 Nd1 O7 C10 -76.8(8) . .
O7 C10 O8 Zn1 -168.4(4) . 2_755
C9 C10 O8 Zn1 8.1(5) . 2_755
C2 C4 C5 O3 2.1(8) . .
N2 C4 C5 O3 -173.1(4) . .
C2 C4 C5 O4 -180.0(5) . .
N2 C4 C5 O4 4.8(6) . .
O3 C5 O4 Zn1 170.4(3) . .
C4 C5 O4 Zn1 -7.5(5) . .
O3 C5 O4 Nd1 2.6(4) . .
C4 C5 O4 Nd1 -175.4(3) . .
N1 Zn1 O4 C5 107.2(3) 4_655 .
N4 Zn1 O4 C5 -87.0(3) 2_755 .
N2 Zn1 O4 C5 6.0(3) . .
O8 Zn1 O4 C5 -160.6(3) 2_755 .
O1 Zn1 O4 C5 115.2(6) 4_655 .
N1 Zn1 O4 Nd1 -96.8(3) 4_655 .
N4 Zn1 O4 Nd1 69.0(3) 2_755 .
N2 Zn1 O4 Nd1 162.0(3) . .
O8 Zn1 O4 Nd1 -4.6(3) 2_755 .
O1 Zn1 O4 Nd1 -88.9(6) 4_655 .
O6 Nd1 O4 C5 40.2(3) . .
O2W Nd1 O4 C5 -178.5(3) . .
O2 Nd1 O4 C5 -123.3(3) 5_766 .
O7 Nd1 O4 C5 129.6(3) . .
O3 Nd1 O4 C5 -36.4(3) 5_766 .
O3W Nd1 O4 C5 -103.3(3) . .
O1W Nd1 O4 C5 97.1(3) . .
O3 Nd1 O4 C5 -1.5(2) . .
O6 Nd1 O4 Zn1 -118.0(3) . .
O2W Nd1 O4 Zn1 23.3(3) . .
O2 Nd1 O4 Zn1 78.5(3) 5_766 .
O7 Nd1 O4 Zn1 -28.6(4) . .
O3 Nd1 O4 Zn1 165.4(3) 5_766 .
O3W Nd1 O4 Zn1 98.5(3) . .
O1W Nd1 O4 Zn1 -61.1(3) . .
O3 Nd1 O4 Zn1 -159.7(4) . .
C2 C4 N2 C3 0.0(5) . .
C5 C4 N2 C3 176.5(4) . .
C2 C4 N2 Zn1 -175.8(3) . .
C5 C4 N2 Zn1 0.7(5) . .
N1 Zn1 N2 C3 93.4(5) 4_655 .
N4 Zn1 N2 C3 -78.1(5) 2_755 .
O4 Zn1 N2 C3 -176.8(6) . .
O8 Zn1 N2 C3 -139.0(5) 2_755 .
O1 Zn1 N2 C3 15.7(6) 4_655 .
N1 Zn1 N2 C4 -93.1(3) 4_655 .
N4 Zn1 N2 C4 95.5(3) 2_755 .
O4 Zn1 N2 C4 -3.3(3) . .
O8 Zn1 N2 C4 34.6(6) 2_755 .
O1 Zn1 N2 C4 -170.7(3) 4_655 .
O4 C5 O3 Nd1 129.6(4) . 5_766
C4 C5 O3 Nd1 -52.6(6) . 5_766
O4 C5 O3 Nd1 -2.7(4) . .
C4 C5 O3 Nd1 175.2(4) . .
O6 Nd1 O3 C5 -139.6(3) . .
O2W Nd1 O3 C5 4.9(3) . .
O2 Nd1 O3 C5 125.6(3) 5_766 .
O7 Nd1 O3 C5 -105.8(3) . .
O3 Nd1 O3 C5 145.4(3) 5_766 .
O3W Nd1 O3 C5 70.8(3) . .
O1W Nd1 O3 C5 -63.0(3) . .
O4 Nd1 O3 C5 1.5(2) . .
O6 Nd1 O3 Nd1 74.97(14) . 5_766
O2W Nd1 O3 Nd1 -140.50(14) . 5_766
O2 Nd1 O3 Nd1 -19.8(2) 5_766 5_766
O7 Nd1 O3 Nd1 108.8(2) . 5_766
O3 Nd1 O3 Nd1 0.0 5_766 5_766
O3W Nd1 O3 Nd1 -74.66(14) . 5_766
O1W Nd1 O3 Nd1 151.56(15) . 5_766
O4 Nd1 O3 Nd1 -143.95(19) . 5_766
C4 N2 C3 N1 0.0(6) . .
Zn1 N2 C3 N1 173.9(4) . .
N2 C3 N1 C2 0.0(6) . .
N2 C3 N1 Zn1 -172.5(3) . 4_645
C3 N1 C2 C4 0.0(5) . .
Zn1 N1 C2 C4 173.9(3) 4_645 .
C3 N1 C2 C1 -179.0(4) . .
Zn1 N1 C2 C1 -5.1(5) 4_645 .
N2 C4 C2 N1 0.0(5) . .
C5 C4 C2 N1 -175.6(5) . .
N2 C4 C2 C1 178.8(5) . .
C5 C4 C2 C1 3.3(10) . .
N1 C2 C1 O2 179.2(4) . .
C4 C2 C1 O2 0.4(8) . .
N1 C2 C1 O1 -0.4(6) . .
C4 C2 C1 O1 -179.2(5) . .
O2 C1 O1 Zn2 8.1(6) . 5_756
C2 C1 O1 Zn2 -172.3(3) . 5_756
O2 C1 O1 Zn1 -174.7(4) . 4_645
C2 C1 O1 Zn1 4.9(5) . 4_645
O1 C1 O2 Nd1 -137.9(4) . 5_766
C2 C1 O2 Nd1 42.5(7) . 5_766
